data_2219193
loop_
_publ_author_name
'Dong, Wen-Kui'
'Ding, Yu-Jie'
'Luo, Ya-Ling'
'Yan, Hai-Bo'
'Wang, Li'

_publ_section_title
;
 3,3'-Dibromo-1,1'-[ethylenedioxybis(nitrilomethylidyne)]dibenzene
;
_journal_coeditor_code WW2122
_journal_issue 8
_journal_name_full 'Acta Crystallographica Section E'
_journal_page_first o1636
_journal_paper_doi 10.1107/S1600536808020692
_journal_volume 64
_journal_year 2008
_chemical_formula_iupac 'C16 H14 Br2 N2 O2'
_chemical_formula_moiety 'C16 H14 Br2 N2 O2'
_chemical_formula_sum 'C16 H14 Br2 N2 O2'
_chemical_formula_weight 426.11
_chemical_name_systematic
;
3,3'-Dibromo-1,1'-[ethylenedioxybis(nitrilomethylidyne)]dibenzene
;
_space_group_IT_number 14
_symmetry_cell_setting monoclinic
_symmetry_space_group_name_Hall '-P 2yn'
_symmetry_space_group_name_H-M 'P 1 21/n 1'
_atom_sites_solution_hydrogens geom
_atom_sites_solution_primary direct
_atom_sites_solution_secondary difmap
_audit_creation_method SHELXL-97
_cell_angle_alpha 90.00
_cell_angle_beta 93.523(2)
_cell_angle_gamma 90.00
_cell_formula_units_Z 2
_cell_length_a 4.5072(7)
_cell_length_b 7.615(2)
_cell_length_c 23.180(3)
_cell_measurement_reflns_used 2000
_cell_measurement_temperature 298(2)
_cell_measurement_theta_max 26.722
_cell_measurement_theta_min 2.635
_cell_volume 794.1(3)
_computing_cell_refinement 'SAINT (Siemens, 1996)'
_computing_data_collection 'SMART (Siemens, 1996)'
_computing_data_reduction 'SAINT (Siemens, 1996)'
_computing_molecular_graphics 'SHELXTL (Sheldrick, 2008)'
_computing_publication_material 'SHELXTL (Sheldrick, 2008)'
_computing_structure_refinement 'SHELXL97 (Sheldrick, 2008)'
_computing_structure_solution 'SHELXS97 (Sheldrick, 2008)'
_diffrn_ambient_temperature 298(2)
_diffrn_measured_fraction_theta_full 0.997
_diffrn_measured_fraction_theta_max 0.997
_diffrn_measurement_device_type 'Siemens SMART 1000 CCD area-detector'
_diffrn_measurement_method '\w and \f'
_diffrn_radiation_monochromator graphite
_diffrn_radiation_source 'fine-focus sealed tube'
_diffrn_radiation_type MoK\a
_diffrn_radiation_wavelength 0.71073
_diffrn_reflns_av_R_equivalents 0.0431
_diffrn_reflns_av_sigmaI/netI 0.0430
_diffrn_reflns_limit_h_max 5
_diffrn_reflns_limit_h_min -5
_diffrn_reflns_limit_k_max 9
_diffrn_reflns_limit_k_min -8
_diffrn_reflns_limit_l_max 27
_diffrn_reflns_limit_l_min -19
_diffrn_reflns_number 3840
_diffrn_reflns_theta_full 25.00
_diffrn_reflns_theta_max 25.00
_diffrn_reflns_theta_min 1.76
_exptl_absorpt_coefficient_mu 5.112
_exptl_absorpt_correction_T_max 0.5143
_exptl_absorpt_correction_T_min 0.2227
_exptl_absorpt_correction_type multi-scan
_exptl_absorpt_process_details '(SADABS; Sheldrick, 1996)'
_exptl_crystal_colour colorless
_exptl_crystal_density_diffrn 1.782
_exptl_crystal_density_method 'not measured'
_exptl_crystal_description needle-shaped
_exptl_crystal_F_000 420
_exptl_crystal_size_max 0.42
_exptl_crystal_size_mid 0.27
_exptl_crystal_size_min 0.15
_refine_diff_density_max 0.275
_refine_diff_density_min -0.489
_refine_ls_extinction_method none
_refine_ls_goodness_of_fit_ref 1.041
_refine_ls_hydrogen_treatment constr
_refine_ls_matrix_type full
_refine_ls_number_parameters 100
_refine_ls_number_reflns 1400
_refine_ls_number_restraints 0
_refine_ls_restrained_S_all 1.041
_refine_ls_R_factor_all 0.0468
_refine_ls_R_factor_gt 0.0366
_refine_ls_shift/su_max 0.000
_refine_ls_shift/su_mean 0.000
_refine_ls_structure_factor_coef Fsqd
_refine_ls_weighting_details 'calc w=1/[\s^2^(Fo^2^)+(0.0535P)^2^+0.3108P] where P=(Fo^2^+2Fc^2^)/3'
_refine_ls_weighting_scheme calc
_refine_ls_wR_factor_gt 0.0930
_refine_ls_wR_factor_ref 0.0973
_reflns_number_gt 1168
_reflns_number_total 1400
_reflns_threshold_expression I>2\s(I)
_cod_data_source_file ww2122.cif
_cod_data_source_block I
_cod_depositor_comments
;
The following automatic conversions were performed:
'_symmetry_cell_setting' value 'Monoclinic' changed to 'monoclinic'
according to '/home/saulius/struct/CIF-dictionaries/cif_core.dic'
dictionary named 'cif_core.dic' version 2.4.1 from 2010-06-29.

Automatic conversion script
Id: cif_fix_enum 1527 2010-12-29 10:47:43Z saulius 

The following automatic conversions were performed:

'_symmetry_cell_setting' value 'Monoclinic' changed to 'monoclinic'
according to /home/saulius/struct/CIF-dictionaries/cif_core.dic
dictionary named 'cif_core.dic' version 2.4.1 from 2010-06-29.

Automatic conversion script
Id: cif_fix_values 1715 2011-07-08 13:25:40Z adriana 
;
_cod_original_sg_symbol_H-M 'P 21/n'
_cod_database_code 2219193
_cod_database_fobs_code 2219193

loop_
_symmetry_equiv_pos_as_xyz
'x, y, z'
'-x+1/2, y+1/2, -z+1/2'
'-x, -y, -z'
'x-1/2, -y-1/2, z-1/2'

loop_
_atom_site_type_symbol
_atom_site_label
_atom_site_fract_x
_atom_site_fract_y
_atom_site_fract_z
_atom_site_U_iso_or_equiv
_atom_site_adp_type
_atom_site_calc_flag
_atom_site_refinement_flags
_atom_site_occupancy
Br Br1 0.56056(10) 0.86904(5) 0.160074(19) 0.0576(2) Uani d . 1
N N1 -0.2668(6) 0.2442(4) 0.05861(13) 0.0381(7) Uani d . 1
O O1 -0.4716(6) 0.2385(3) 0.00969(11) 0.0422(6) Uani d . 1
C C1 -0.6114(8) 0.0710(5) 0.00676(17) 0.0396(8) Uani d . 1
H H1A -0.7723 0.0722 -0.0230 0.048 Uiso calc R 1
H H1B -0.6952 0.0452 0.0434 0.048 Uiso calc R 1
C C2 -0.1591(8) 0.3960(4) 0.06447(16) 0.0373(8) Uani d . 1
H H2 -0.2198 0.4837 0.0384 0.045 Uiso calc R 1
C C3 0.0595(7) 0.4362(4) 0.11157(15) 0.0324(8) Uani d . 1
C C4 0.1868(8) 0.6001(4) 0.11401(15) 0.0350(8) Uani d . 1
H H4 0.1337 0.6827 0.0857 0.042 Uiso calc R 1
C C5 0.3929(8) 0.6427(4) 0.15821(16) 0.0369(8) Uani d . 1
C C6 0.4796(9) 0.5227(5) 0.19990(16) 0.0449(9) Uani d . 1
H H6 0.6198 0.5523 0.2294 0.054 Uiso calc R 1
C C7 0.3545(9) 0.3565(5) 0.19728(18) 0.0485(10) Uani d . 1
H H7 0.4098 0.2741 0.2256 0.058 Uiso calc R 1
C C8 0.1504(9) 0.3121(5) 0.15356(16) 0.0412(9) Uani d . 1
H H8 0.0719 0.1992 0.1517 0.049 Uiso calc R 1

loop_
_atom_site_aniso_label
_atom_site_aniso_U_11
_atom_site_aniso_U_22
_atom_site_aniso_U_33
_atom_site_aniso_U_12
_atom_site_aniso_U_13
_atom_site_aniso_U_23
Br1 0.0701(4) 0.0416(3) 0.0597(3) -0.0158(2) -0.0076(2) -0.00700(18)
N1 0.0374(16) 0.0381(17) 0.0381(18) -0.0031(13) -0.0038(13) -0.0018(13)
O1 0.0438(14) 0.0346(13) 0.0468(15) -0.0078(11) -0.0083(12) 0.0016(11)
C1 0.037(2) 0.0389(19) 0.043(2) -0.0032(16) -0.0004(16) -0.0033(16)
C2 0.0387(19) 0.0329(19) 0.040(2) 0.0004(15) 0.0022(16) 0.0032(15)
C3 0.0310(18) 0.0343(18) 0.0323(19) 0.0008(14) 0.0061(14) -0.0021(14)
C4 0.039(2) 0.0322(18) 0.0337(19) 0.0024(15) 0.0026(15) -0.0001(14)
C5 0.038(2) 0.0344(19) 0.038(2) -0.0041(15) 0.0036(16) -0.0037(15)
C6 0.047(2) 0.049(2) 0.037(2) 0.0008(18) -0.0054(18) -0.0027(17)
C7 0.052(2) 0.046(2) 0.047(2) 0.0059(19) -0.0024(19) 0.0120(18)
C8 0.048(2) 0.0334(19) 0.043(2) -0.0055(17) 0.0102(18) 0.0027(16)

loop_
_atom_type_symbol
_atom_type_description
_atom_type_scat_dispersion_real
_atom_type_scat_dispersion_imag
_atom_type_scat_source
C C 0.0033 0.0016 'International Tables Vol C Tables 4.2.6.8 and 6.1.1.4'
H H 0.0000 0.0000 'International Tables Vol C Tables 4.2.6.8 and 6.1.1.4'
N N 0.0061 0.0033 'International Tables Vol C Tables 4.2.6.8 and 6.1.1.4'
O O 0.0106 0.0060 'International Tables Vol C Tables 4.2.6.8 and 6.1.1.4'
Br Br -0.2901 2.4595 'International Tables Vol C Tables 4.2.6.8 and 6.1.1.4'

loop_
_geom_angle_atom_site_label_1
_geom_angle_atom_site_label_2
_geom_angle_atom_site_label_3
_geom_angle_site_symmetry_1
_geom_angle_site_symmetry_3
_geom_angle
C2 N1 O1 . . 110.0(3)
N1 O1 C1 . . 109.3(3)
O1 C1 C1 . 3_455 110.5(4)
O1 C1 H1A . . 109.5
C1 C1 H1A 3_455 . 109.5
O1 C1 H1B . . 109.5
C1 C1 H1B 3_455 . 109.5
H1A C1 H1B . . 108.1
N1 C2 C3 . . 120.8(3)
N1 C2 H2 . . 119.6
C3 C2 H2 . . 119.6
C4 C3 C8 . . 118.7(3)
C4 C3 C2 . . 118.9(3)
C8 C3 C2 . . 122.3(3)
C3 C4 C5 . . 120.4(3)
C3 C4 H4 . . 119.8
C5 C4 H4 . . 119.8
C6 C5 C4 . . 121.1(3)
C6 C5 Br1 . . 119.9(3)
C4 C5 Br1 . . 119.0(3)
C5 C6 C7 . . 118.8(3)
C5 C6 H6 . . 120.6
C7 C6 H6 . . 120.6
C8 C7 C6 . . 120.7(4)
C8 C7 H7 . . 119.6
C6 C7 H7 . . 119.6
C7 C8 C3 . . 120.2(4)
C7 C8 H8 . . 119.9
C3 C8 H8 . . 119.9

loop_
_geom_bond_atom_site_label_1
_geom_bond_atom_site_label_2
_geom_bond_site_symmetry_2
_geom_bond_distance
Br1 C5 . 1.881(3)
N1 C2 . 1.258(4)
N1 O1 . 1.418(4)
O1 C1 . 1.423(4)
C1 C1 3_455 1.521(7)
C1 H1A . 0.9700
C1 H1B . 0.9700
C2 C3 . 1.457(5)
C2 H2 . 0.9300
C3 C4 . 1.373(5)
C3 C8 . 1.399(5)
C4 C5 . 1.379(5)
C4 H4 . 0.9300
C5 C6 . 1.369(5)
C6 C7 . 1.386(5)
C6 H6 . 0.9300
C7 C8 . 1.368(5)
C7 H7 . 0.9300
C8 H8 . 0.9300

loop_
_geom_torsion_atom_site_label_1
_geom_torsion_atom_site_label_2
_geom_torsion_atom_site_label_3
_geom_torsion_atom_site_label_4
_geom_torsion_site_symmetry_4
_geom_torsion
C2 N1 O1 C1 . -174.7(3)
N1 O1 C1 C1 3_455 -67.7(5)
O1 N1 C2 C3 . -179.6(3)
N1 C2 C3 C4 . 175.5(3)
N1 C2 C3 C8 . -2.8(5)
C8 C3 C4 C5 . -2.1(5)
C2 C3 C4 C5 . 179.6(3)
C3 C4 C5 C6 . 1.2(5)
C3 C4 C5 Br1 . -179.8(3)
C4 C5 C6 C7 . -0.5(6)
Br1 C5 C6 C7 . -179.5(3)
C5 C6 C7 C8 . 0.7(6)
C6 C7 C8 C3 . -1.6(6)
C4 C3 C8 C7 . 2.3(6)
C2 C3 C8 C7 . -179.4(4)
